data_2022271
loop_
_publ_author_name
'Lumpe, Henning'
'Mayer, Peter'
'Daumann, Lena J.'

_publ_section_title
;
 Crystal structure of a calcium(II)--pyrroloquinoline quinone (PQQ)
 complex outside a protein environment
;
_journal_coeditor_code YO3076
_journal_issue 12
_journal_name_full 'Acta Crystallographica Section C'
_journal_page_first
;
;
_journal_paper_doi 10.1107/S2053229620014278
_journal_volume 76
_journal_year 2020
_chemical_formula_iupac '[Ca3 (C14 H3 N2 O8)2 (H2 O1)11], 2H2 O'
_chemical_formula_moiety 'C28 H28 Ca3 N4 O27, 2(H2 O)'
_chemical_formula_sum 'C28 H32 Ca3 N4 O29'
_chemical_formula_weight 1008.81
_chemical_name_common HL-I-193-B-1
_chemical_name_systematic
'Poly[[undecaaquabis(\m-4,5-dioxo-4,5-dihydro-1<i>H</i>-pyrrolo[2,3-<i>f</i>]quinoline-2,7,9-tricarboxylato)tricalcium(II)] dihydrate]'
_space_group_crystal_system triclinic
_space_group_IT_number 2
_space_group_name_Hall '-P 1'
_space_group_name_H-M_alt 'P -1'
_atom_sites_solution_hydrogens mixed
_atom_sites_solution_primary direct
_audit_block_code Ca_C14H14N2O8_H2O_xv585_daumann
_audit_creation_method SHELXL-2018/3
_cell_angle_alpha 90.8440(10)
_cell_angle_beta 93.1060(10)
_cell_angle_gamma 98.296(2)
_cell_formula_units_Z 2
_cell_length_a 6.9363(3)
_cell_length_b 15.9791(7)
_cell_length_c 16.9786(7)
_cell_measurement_reflns_used 9854
_cell_measurement_temperature 109(2)
_cell_measurement_theta_max 27.1180
_cell_measurement_theta_min 2.7010
_cell_volume 1858.93(14)
_computing_cell_refinement
;
SAINT (Bruker, 2017)
;
_computing_data_collection
;
APEX3 (Bruker, 2016)
;
_computing_data_reduction
;
SAINT (Bruker, 2017)
;
_computing_molecular_graphics
;
ORTEP-3 (Farrugia, 2012)
;
_computing_publication_material
;
SHELXL2018 (Sheldrick, 2015b)
;
_computing_structure_refinement
;
SHELXL2018 (Sheldrick, 2015b)
;
_computing_structure_solution
;
SHELXT2014 (Sheldrick, 2015a)
;
_diffrn_ambient_temperature 109(2)
_diffrn_detector_area_resol_mean 7.3910
_diffrn_measured_fraction_theta_full 0.998
_diffrn_measured_fraction_theta_max 0.997
_diffrn_measurement_device 'fixed-chi three-circle diffractometer'
_diffrn_measurement_device_type 'Bruker D8 Venture TXS'
_diffrn_measurement_method 'mix of phi and omega scans'
_diffrn_radiation_monochromator 'focusing mirrors'
_diffrn_radiation_type MoK\a
_diffrn_radiation_wavelength 0.71073
_diffrn_reflns_av_R_equivalents 0.0433
_diffrn_reflns_av_unetI/netI 0.0383
_diffrn_reflns_limit_h_max 8
_diffrn_reflns_limit_h_min -8
_diffrn_reflns_limit_k_max 20
_diffrn_reflns_limit_k_min -20
_diffrn_reflns_limit_l_max 21
_diffrn_reflns_limit_l_min -21
_diffrn_reflns_number 33048
_diffrn_reflns_theta_full 25.242
_diffrn_reflns_theta_max 27.102
_diffrn_reflns_theta_min 2.868
_diffrn_source 'rotating anode (TXS)'
_diffrn_source_current 50
_diffrn_source_power 2.5
_diffrn_source_voltage 50
_exptl_absorpt_coefficient_mu 0.563
_exptl_absorpt_correction_T_max 0.99
_exptl_absorpt_correction_T_min 0.88
_exptl_absorpt_correction_type multi-scan
_exptl_absorpt_process_details
;
(SADABS; Bruker, 2016)
;
_exptl_crystal_colour brown
_exptl_crystal_density_diffrn 1.802
_exptl_crystal_density_method 'not measured'
_exptl_crystal_description rod
_exptl_crystal_F_000 1040
_exptl_crystal_size_max 0.100
_exptl_crystal_size_mid 0.020
_exptl_crystal_size_min 0.010
_refine_diff_density_max 0.391
_refine_diff_density_min -0.280
_refine_ls_extinction_method none
_refine_ls_goodness_of_fit_ref 1.040
_refine_ls_hydrogen_treatment mixed
_refine_ls_matrix_type full
_refine_ls_number_parameters 689
_refine_ls_number_reflns 8166
_refine_ls_number_restraints 0
_refine_ls_restrained_S_all 1.040
_refine_ls_R_factor_all 0.0389
_refine_ls_R_factor_gt 0.0306
_refine_ls_shift/su_max 0.000
_refine_ls_shift/su_mean 0.000
_refine_ls_structure_factor_coef Fsqd
_refine_ls_weighting_details 'w=1/[\s^2^(Fo^2^)+(0.0198P)^2^+1.5469P] where P=(Fo^2^+2Fc^2^)/3'
_refine_ls_weighting_scheme calc
_refine_ls_wR_factor_gt 0.0683
_refine_ls_wR_factor_ref 0.0717
_reflns_number_gt 7023
_reflns_number_total 8166
_reflns_threshold_expression 'I > 2\s(I)'
_cod_data_source_file yo3076sup1.cif
_cod_data_source_block I
_cod_database_code 2022271
_shelx_space_group_comment
;
The symmetry employed for this shelxl refinement is uniquely defined
by the following loop, which should always be used as a source of
symmetry information in preference to the above space-group names.
They are only intended as comments.
;
_shelx_estimated_absorpt_t_min 0.946
_shelx_estimated_absorpt_t_max 0.994

loop_
_space_group_symop_operation_xyz
'x, y, z'
'-x, -y, -z'

loop_
_atom_site_type_symbol
_atom_site_label
_atom_site_fract_x
_atom_site_fract_y
_atom_site_fract_z
_atom_site_U_iso_or_equiv
_atom_site_adp_type
_atom_site_calc_flag
_atom_site_occupancy
_atom_site_disorder_assembly
_atom_site_disorder_group
C C1 -0.0551(2) 0.15843(11) 0.45568(10) 0.0109(3) Uani d 1 . .
C C2 0.0302(2) 0.23438(11) 0.50409(10) 0.0109(3) Uani d 1 . .
C C3 0.0676(3) 0.24585(11) 0.58398(10) 0.0118(3) Uani d 1 . .
H H3 0.044989 0.204050 0.622953 0.014 Uiso calc 1 . .
C C4 0.1464(2) 0.33192(10) 0.59713(10) 0.0106(3) Uani d 1 . .
C C5 0.2090(3) 0.37785(11) 0.67020(10) 0.0112(3) Uani d 1 . .
C C6 0.2975(2) 0.47079(11) 0.66033(10) 0.0101(3) Uani d 1 . .
C C7 0.2934(2) 0.50827(10) 0.57991(10) 0.0093(3) Uani d 1 . .
C C8 0.3650(2) 0.63184(10) 0.51260(10) 0.0092(3) Uani d 1 . .
C C9 0.2907(2) 0.59109(10) 0.44200(10) 0.0097(3) Uani d 1 . .
H H9A 0.286091 0.622433 0.394992 0.012 Uiso calc 1 . .
C C10 0.2233(2) 0.50464(11) 0.43996(10) 0.0095(3) Uani d 1 . .
C C11 0.2231(2) 0.46006(10) 0.51131(10) 0.0085(3) Uani d 1 . .
C C12 0.1552(2) 0.37072(11) 0.52343(10) 0.0095(3) Uani d 1 . .
C C13 0.4498(2) 0.72499(10) 0.51886(10) 0.0096(3) Uani d 1 . .
C C14 0.1589(2) 0.46574(10) 0.35822(10) 0.0092(3) Uani d 1 . .
C C15 0.8745(2) -0.19201(10) -0.04981(10) 0.0101(3) Uani d 1 . .
C C16 0.8334(2) -0.10395(10) -0.06229(10) 0.0091(3) Uani d 1 . .
C C17 0.8475(2) -0.05705(10) -0.12909(10) 0.0097(3) Uani d 1 . .
H H17 0.881560 -0.075253 -0.179338 0.012 Uiso calc 1 . .
C C18 0.8015(2) 0.02382(11) -0.10895(10) 0.0096(3) Uani d 1 . .
C C19 0.7972(2) 0.09630(11) -0.15653(10) 0.0107(3) Uani d 1 . .
C C20 0.7502(2) 0.17425(11) -0.11221(9) 0.0095(3) Uani d 1 . .
C C21 0.6921(2) 0.16752(10) -0.02863(9) 0.0083(3) Uani d 1 . .
C C22 0.5978(2) 0.24379(10) 0.07438(9) 0.0089(3) Uani d 1 . .
C C23 0.6126(2) 0.17681(10) 0.12466(10) 0.0099(3) Uani d 1 . .
H H23 0.584351 0.182354 0.178455 0.012 Uiso calc 1 . .
C C24 0.6684(2) 0.10142(10) 0.09720(10) 0.0088(3) Uani d 1 . .
C C25 0.7027(2) 0.09418(10) 0.01609(9) 0.0077(3) Uani d 1 . .
C C26 0.7593(2) 0.02301(10) -0.02847(9) 0.0085(3) Uani d 1 . .
C C27 0.5362(2) 0.32716(10) 0.09921(9) 0.0093(3) Uani d 1 . .
C C28 0.6930(2) 0.03531(11) 0.15995(10) 0.0098(3) Uani d 1 . .
N N1 0.0833(2) 0.31067(9) 0.46858(9) 0.0101(3) Uani d 1 . .
N N2 0.3651(2) 0.59035(9) 0.58038(8) 0.0090(3) Uani d 1 . .
H H2 0.084(3) 0.3176(13) 0.4186(13) 0.015(5) Uiso d 1 . .
N N3 0.7800(2) -0.05460(9) -0.00212(8) 0.0086(3) Uani d 1 . .
N N4 0.6427(2) 0.23938(9) -0.00095(8) 0.0086(3) Uani d 1 . .
H H4 0.748(4) -0.0682(15) 0.0449(15) 0.030(6) Uiso d 1 . .
O O1 -0.06633(18) 0.16506(7) 0.38093(7) 0.0128(3) Uani d 1 . .
O O2 -0.11654(18) 0.09119(7) 0.48944(7) 0.0136(3) Uani d 1 . .
O O3 0.2007(2) 0.34951(8) 0.73630(7) 0.0169(3) Uani d 1 . .
O O4 0.37574(18) 0.51241(7) 0.71690(7) 0.0127(3) Uani d 1 . .
O O5 0.52358(18) 0.75182(7) 0.58571(7) 0.0120(2) Uani d 1 . .
O O6 0.4405(2) 0.76768(8) 0.45848(7) 0.0164(3) Uani d 1 . .
O O7 0.06140(18) 0.50722(8) 0.31437(7) 0.0130(3) Uani d 1 . .
O O8 0.21731(18) 0.39705(7) 0.34077(7) 0.0125(3) Uani d 1 . .
O O9 0.87842(18) -0.21856(8) 0.01978(7) 0.0136(3) Uani d 1 . .
O O10 0.90747(19) -0.23220(8) -0.11050(7) 0.0151(3) Uani d 1 . .
O O11 0.8269(2) 0.10239(8) -0.22705(7) 0.0171(3) Uani d 1 . .
O O12 0.76438(18) 0.24116(7) -0.14539(7) 0.0125(3) Uani d 1 . .
O O13 0.53948(18) 0.38361(7) 0.04724(7) 0.0123(3) Uani d 1 . .
O O14 0.48287(18) 0.33522(7) 0.16717(7) 0.0122(2) Uani d 1 . .
O O15 0.74044(19) 0.06498(8) 0.22821(7) 0.0151(3) Uani d 1 . .
O O16 0.66342(19) -0.04197(7) 0.14100(7) 0.0134(3) Uani d 1 . .
O O17 0.2228(2) 0.21676(8) 0.26500(8) 0.0155(3) Uani d 1 . .
H H171 0.173(4) 0.2165(17) 0.2180(17) 0.042(8) Uiso d 1 . .
H H172 0.130(4) 0.1974(16) 0.2943(15) 0.032(7) Uiso d 1 . .
O O18 0.7774(2) 0.29042(9) 0.29412(8) 0.0191(3) Uani d 1 . .
H H181 0.851(4) 0.3119(16) 0.2567(16) 0.035(7) Uiso d 1 . .
H H182 0.823(4) 0.2513(19) 0.3180(17) 0.048(8) Uiso d 1 . .
O O19 0.4610(2) 0.08055(9) 0.37538(8) 0.0166(3) Uani d 1 . .
H H191 0.352(4) 0.0580(17) 0.3624(15) 0.038(8) Uiso d 1 . .
H H192 0.460(4) 0.1327(18) 0.3851(15) 0.037(7) Uiso d 1 . .
O O20 1.07981(19) -0.01918(8) 0.36462(8) 0.0138(3) Uani d 1 . .
H H201 1.099(4) -0.0466(18) 0.3251(18) 0.049(9) Uiso d 1 . .
H H202 1.095(4) -0.0465(17) 0.4056(17) 0.041(8) Uiso d 1 . .
O O21 0.6842(2) -0.11057(9) 0.28711(8) 0.0191(3) Uani d 1 . .
H H211 0.601(4) -0.1501(18) 0.2910(15) 0.037(8) Uiso d 1 . .
H H212 0.679(4) -0.0997(17) 0.2380(17) 0.042(8) Uiso d 1 . .
O O22 0.6175(2) -0.07062(9) 0.45523(8) 0.0218(3) Uani d 1 . .
H H221 0.616(4) -0.0567(18) 0.4984(18) 0.048(9) Uiso d 1 . .
H H222 0.563(4) -0.1236(19) 0.4537(16) 0.047(8) Uiso d 1 . .
O O23 0.3675(2) 0.26664(9) -0.13577(9) 0.0155(3) Uani d 1 . .
H H231 0.307(4) 0.2808(16) -0.1708(16) 0.033(7) Uiso d 1 . .
H H232 0.291(4) 0.2457(17) -0.1028(16) 0.039(8) Uiso d 1 . .
O O24 0.6812(2) 0.39272(9) -0.22016(8) 0.0182(3) Uani d 1 . .
H H241 0.768(4) 0.4241(17) -0.2383(15) 0.036(8) Uiso d 1 . .
H H242 0.678(4) 0.3485(19) -0.2459(16) 0.043(8) Uiso d 1 . .
O O25 0.34868(19) 0.45056(8) -0.11501(8) 0.0143(3) Uani d 1 . .
H H251 0.367(4) 0.5014(18) -0.0984(16) 0.040(8) Uiso d 1 . .
H H252 0.336(4) 0.4522(17) -0.1628(18) 0.043(8) Uiso d 1 . .
O O26 0.7643(2) 0.51788(8) -0.07189(8) 0.0177(3) Uani d 1 . .
H H261 0.865(5) 0.5441(19) -0.0459(18) 0.054(9) Uiso d 1 . .
H H262 0.684(4) 0.5490(17) -0.0700(15) 0.035(7) Uiso d 1 . .
O O27 0.9930(2) 0.37549(9) -0.04551(8) 0.0152(3) Uani d 1 . .
H H271 1.082(4) 0.3989(18) -0.0735(16) 0.043(8) Uiso d 1 . .
H H272 1.021(4) 0.3284(17) -0.0340(14) 0.031(7) Uiso d 1 . .
O O28 0.9475(2) 0.36727(10) 0.17111(9) 0.0212(3) Uani d 1 . .
H H281 1.013(5) 0.333(2) 0.1450(19) 0.067(10) Uiso d 1 . .
H H282 1.030(5) 0.409(2) 0.182(2) 0.069(11) Uiso d 1 . .
O O29 0.6350(2) 0.24139(9) -0.30317(9) 0.0210(3) Uani d 1 . .
H H291 0.640(4) 0.2383(16) -0.3524(16) 0.034(7) Uiso d 1 . .
H H292 0.711(4) 0.2134(17) -0.2848(16) 0.039(8) Uiso d 1 . .
Ca Ca1 0.47149(5) 0.33132(2) 0.29935(2) 0.00881(8) Uani d 1 . .
Ca Ca2 0.75264(5) 0.02017(2) 0.35950(2) 0.00913(8) Uani d 1 . .
Ca Ca3 0.63978(5) 0.37014(2) -0.08465(2) 0.00934(8) Uani d 1 . .

loop_
_atom_site_aniso_label
_atom_site_aniso_U_11
_atom_site_aniso_U_22
_atom_site_aniso_U_33
_atom_site_aniso_U_12
_atom_site_aniso_U_13
_atom_site_aniso_U_23
C1 0.0099(8) 0.0095(8) 0.0132(8) 0.0014(7) 0.0000(6) -0.0006(6)
C2 0.0104(8) 0.0087(8) 0.0134(8) -0.0004(7) 0.0022(6) 0.0016(6)
C3 0.0136(8) 0.0088(8) 0.0126(8) -0.0004(7) 0.0013(7) 0.0009(6)
C4 0.0111(8) 0.0075(8) 0.0126(8) -0.0004(6) -0.0009(7) 0.0013(6)
C5 0.0119(8) 0.0090(8) 0.0126(8) 0.0011(7) -0.0006(7) 0.0010(6)
C6 0.0095(8) 0.0113(8) 0.0096(8) 0.0026(7) 0.0007(6) -0.0005(6)
C7 0.0081(8) 0.0078(8) 0.0119(8) 0.0010(6) 0.0006(6) 0.0012(6)
C8 0.0093(8) 0.0074(8) 0.0109(8) 0.0009(6) 0.0011(6) 0.0008(6)
C9 0.0099(8) 0.0101(8) 0.0090(8) 0.0013(7) 0.0001(6) 0.0016(6)
C10 0.0071(8) 0.0105(8) 0.0108(8) 0.0013(6) 0.0004(6) -0.0003(6)
C11 0.0068(8) 0.0077(8) 0.0108(8) 0.0003(6) 0.0004(6) -0.0002(6)
C12 0.0071(8) 0.0093(8) 0.0117(8) 0.0005(6) 0.0005(6) -0.0013(6)
C13 0.0094(8) 0.0081(8) 0.0110(8) 0.0002(6) 0.0019(6) -0.0007(6)
C14 0.0083(8) 0.0085(8) 0.0096(8) -0.0034(6) 0.0022(6) -0.0003(6)
C15 0.0061(8) 0.0084(8) 0.0152(8) -0.0010(6) -0.0001(6) 0.0000(6)
C16 0.0072(8) 0.0095(8) 0.0103(8) 0.0008(6) -0.0006(6) -0.0024(6)
C17 0.0080(8) 0.0093(8) 0.0115(8) 0.0009(6) 0.0000(6) -0.0024(6)
C18 0.0090(8) 0.0105(8) 0.0091(8) 0.0012(6) -0.0012(6) -0.0011(6)
C19 0.0117(8) 0.0113(8) 0.0091(8) 0.0023(7) -0.0001(6) -0.0011(6)
C20 0.0094(8) 0.0107(8) 0.0082(8) 0.0014(6) -0.0012(6) 0.0001(6)
C21 0.0070(8) 0.0081(8) 0.0091(8) -0.0007(6) -0.0009(6) -0.0010(6)
C22 0.0086(8) 0.0083(8) 0.0093(8) 0.0001(6) -0.0005(6) -0.0001(6)
C23 0.0112(8) 0.0102(8) 0.0079(8) 0.0003(7) 0.0003(6) -0.0005(6)
C24 0.0071(8) 0.0095(8) 0.0093(8) -0.0002(6) -0.0011(6) 0.0004(6)
C25 0.0054(7) 0.0079(8) 0.0093(8) 0.0002(6) -0.0011(6) 0.0009(6)
C26 0.0064(8) 0.0090(8) 0.0098(8) 0.0004(6) -0.0008(6) 0.0003(6)
C27 0.0090(8) 0.0087(8) 0.0093(8) -0.0008(6) -0.0012(6) -0.0009(6)
C28 0.0100(8) 0.0106(8) 0.0089(8) 0.0006(7) 0.0024(6) 0.0017(6)
N1 0.0122(7) 0.0086(7) 0.0087(7) -0.0003(6) 0.0002(6) -0.0008(6)
N2 0.0079(7) 0.0079(7) 0.0112(7) 0.0008(5) 0.0001(5) 0.0004(5)
N3 0.0103(7) 0.0074(7) 0.0080(7) 0.0004(6) 0.0005(5) 0.0004(5)
N4 0.0086(7) 0.0084(7) 0.0088(7) 0.0015(5) -0.0003(5) 0.0003(5)
O1 0.0168(6) 0.0104(6) 0.0104(6) -0.0005(5) 0.0003(5) 0.0006(5)
O2 0.0190(7) 0.0086(6) 0.0117(6) -0.0022(5) 0.0001(5) 0.0010(5)
O3 0.0247(7) 0.0132(6) 0.0115(6) -0.0004(5) -0.0031(5) 0.0037(5)
O4 0.0152(6) 0.0110(6) 0.0111(6) -0.0003(5) -0.0018(5) -0.0002(5)
O5 0.0172(6) 0.0082(6) 0.0096(6) -0.0005(5) -0.0016(5) -0.0004(5)
O6 0.0270(7) 0.0093(6) 0.0108(6) -0.0036(5) -0.0029(5) 0.0029(5)
O7 0.0153(6) 0.0127(6) 0.0108(6) 0.0022(5) -0.0022(5) 0.0006(5)
O8 0.0133(6) 0.0115(6) 0.0126(6) 0.0020(5) 0.0008(5) -0.0026(5)
O9 0.0154(6) 0.0116(6) 0.0142(6) 0.0027(5) 0.0016(5) 0.0039(5)
O10 0.0199(7) 0.0110(6) 0.0150(6) 0.0052(5) -0.0014(5) -0.0032(5)
O11 0.0295(7) 0.0152(6) 0.0085(6) 0.0080(6) 0.0053(5) 0.0013(5)
O12 0.0185(6) 0.0098(6) 0.0095(6) 0.0028(5) 0.0014(5) 0.0024(5)
O13 0.0193(7) 0.0092(6) 0.0096(6) 0.0051(5) 0.0026(5) 0.0015(5)
O14 0.0161(6) 0.0120(6) 0.0088(6) 0.0022(5) 0.0024(5) -0.0006(5)
O15 0.0236(7) 0.0125(6) 0.0092(6) 0.0029(5) -0.0010(5) 0.0009(5)
O16 0.0206(7) 0.0088(6) 0.0108(6) 0.0020(5) 0.0022(5) 0.0016(5)
O17 0.0171(7) 0.0154(7) 0.0123(6) -0.0029(5) -0.0003(6) -0.0010(5)
O18 0.0175(7) 0.0242(8) 0.0178(7) 0.0091(6) 0.0042(6) 0.0068(6)
O19 0.0143(7) 0.0103(7) 0.0247(7) 0.0012(6) 0.0002(6) -0.0026(5)
O20 0.0164(7) 0.0133(6) 0.0116(6) 0.0024(5) 0.0001(5) -0.0013(5)
O21 0.0323(8) 0.0115(7) 0.0108(7) -0.0053(6) -0.0008(6) 0.0016(5)
O22 0.0384(9) 0.0119(7) 0.0127(7) -0.0064(6) 0.0073(6) -0.0008(5)
O23 0.0165(7) 0.0166(7) 0.0128(7) 0.0001(6) -0.0001(6) 0.0041(5)
O24 0.0285(8) 0.0130(7) 0.0132(6) 0.0013(6) 0.0066(6) 0.0013(6)
O25 0.0204(7) 0.0112(7) 0.0114(7) 0.0028(5) -0.0005(5) -0.0005(5)
O26 0.0158(7) 0.0117(6) 0.0255(7) 0.0033(6) -0.0026(6) -0.0011(6)
O27 0.0145(7) 0.0110(6) 0.0204(7) 0.0026(5) 0.0013(5) 0.0024(5)
O28 0.0222(8) 0.0179(7) 0.0239(7) 0.0028(6) 0.0040(6) -0.0008(6)
O29 0.0337(9) 0.0179(7) 0.0101(7) 0.0007(6) -0.0029(6) 0.0014(5)
Ca1 0.01094(16) 0.00795(16) 0.00727(16) 0.00073(13) 0.00000(12) -0.00028(12)
Ca2 0.01122(17) 0.00735(16) 0.00825(16) -0.00045(13) 0.00028(12) 0.00033(12)
Ca3 0.01280(17) 0.00742(16) 0.00802(16) 0.00195(13) 0.00126(13) 0.00085(12)

loop_
_atom_type_symbol
_atom_type_description
_atom_type_scat_dispersion_real
_atom_type_scat_dispersion_imag
_atom_type_scat_source
C C 0.0033 0.0016 'International Tables Vol C Tables 4.2.6.8 and 6.1.1.4'
H H 0.0000 0.0000 'International Tables Vol C Tables 4.2.6.8 and 6.1.1.4'
N N 0.0061 0.0033 'International Tables Vol C Tables 4.2.6.8 and 6.1.1.4'
O O 0.0106 0.0060 'International Tables Vol C Tables 4.2.6.8 and 6.1.1.4'
Ca Ca 0.2262 0.3064 'International Tables Vol C Tables 4.2.6.8 and 6.1.1.4'

loop_
_geom_angle_atom_site_label_1
_geom_angle_atom_site_label_2
_geom_angle_atom_site_label_3
_geom_angle_site_symmetry_1
_geom_angle_site_symmetry_3
_geom_angle
_geom_angle_publ_flag
O2 C1 O1 . . 122.57(16) ?
O2 C1 C2 . . 119.37(15) ?
O1 C1 C2 . . 118.05(15) ?
O2 C1 Ca2 . 1_455 62.38(9) ?
O1 C1 Ca2 . 1_455 60.30(9) ?
C2 C1 Ca2 . 1_455 174.96(12) ?
C3 C2 N1 . . 108.35(15) ?
C3 C2 C1 . . 131.39(16) ?
N1 C2 C1 . . 120.24(15) ?
C2 C3 C4 . . 106.75(15) ?
C2 C3 H3 . . 126.6 ?
C4 C3 H3 . . 126.6 ?
C12 C4 C3 . . 107.73(15) ?
C12 C4 C5 . . 122.41(15) ?
C3 C4 C5 . . 129.85(15) ?
O3 C5 C4 . . 126.34(16) ?
O3 C5 C6 . . 118.97(15) ?
C4 C5 C6 . . 114.67(14) ?
O4 C6 C7 . . 120.52(15) ?
O4 C6 C5 . . 120.10(15) ?
C7 C6 C5 . . 119.34(14) ?
N2 C7 C11 . . 124.30(15) ?
N2 C7 C6 . . 113.14(14) ?
C11 C7 C6 . . 122.55(15) ?
N2 C8 C9 . . 121.27(15) ?
N2 C8 C13 . . 115.32(14) ?
C9 C8 C13 . . 123.41(15) ?
C10 C9 C8 . . 120.33(15) ?
C10 C9 H9A . . 119.8 ?
C8 C9 H9A . . 119.8 ?
C9 C10 C11 . . 118.83(15) ?
C9 C10 C14 . . 115.60(14) ?
C11 C10 C14 . . 125.56(15) ?
C7 C11 C10 . . 116.10(15) ?
C7 C11 C12 . . 115.64(14) ?
C10 C11 C12 . . 128.24(15) ?
N1 C12 C4 . . 106.95(15) ?
N1 C12 C11 . . 127.93(15) ?
C4 C12 C11 . . 125.07(15) ?
O6 C13 O5 . . 126.02(15) ?
O6 C13 C8 . . 117.71(14) ?
O5 C13 C8 . . 116.27(14) ?
O7 C14 O8 . . 126.49(15) ?
O7 C14 C10 . . 116.37(15) ?
O8 C14 C10 . . 117.05(14) ?
O10 C15 O9 . . 126.01(16) ?
O10 C15 C16 . . 115.89(15) ?
O9 C15 C16 . . 118.07(15) ?
C17 C16 N3 . . 108.57(14) ?
C17 C16 C15 . . 129.10(15) ?
N3 C16 C15 . . 122.28(15) ?
C16 C17 C18 . . 106.85(15) ?
C16 C17 H17 . . 126.6 ?
C18 C17 H17 . . 126.6 ?
C26 C18 C17 . . 107.48(14) ?
C26 C18 C19 . . 122.96(15) ?
C17 C18 C19 . . 129.55(15) ?
O11 C19 C18 . . 127.61(16) ?
O11 C19 C20 . . 118.19(15) ?
C18 C19 C20 . . 114.20(14) ?
O12 C20 C21 . . 121.02(15) ?
O12 C20 C19 . . 118.84(15) ?
C21 C20 C19 . . 120.12(14) ?
N4 C21 C25 . . 124.89(15) ?
N4 C21 C20 . . 112.30(14) ?
C25 C21 C20 . . 122.68(15) ?
N4 C22 C23 . . 121.19(15) ?
N4 C22 C27 . . 114.53(14) ?
C23 C22 C27 . . 124.27(15) ?
C22 C23 C24 . . 120.98(15) ?
C22 C23 H23 . . 119.5 ?
C24 C23 H23 . . 119.5 ?
C23 C24 C25 . . 118.04(15) ?
C23 C24 C28 . . 115.57(14) ?
C25 C24 C28 . . 126.36(14) ?
C21 C25 C24 . . 115.99(15) ?
C21 C25 C26 . . 114.23(14) ?
C24 C25 C26 . . 129.67(15) ?
N3 C26 C18 . . 106.92(14) ?
N3 C26 C25 . . 127.74(15) ?
C18 C26 C25 . . 125.34(15) ?
O14 C27 O13 . . 124.61(15) ?
O14 C27 C22 . . 118.79(14) ?
O13 C27 C22 . . 116.58(14) ?
O15 C28 O16 . . 125.31(15) ?
O15 C28 C24 . . 114.92(14) ?
O16 C28 C24 . . 119.76(14) ?
C12 N1 C2 . . 110.20(15) ?
C12 N1 H2 . . 124.5(14) ?
C2 N1 H2 . . 124.9(14) ?
C7 N2 C8 . . 119.04(14) ?
C7 N2 Ca1 . 2_666 123.03(11) ?
C8 N2 Ca1 . 2_666 117.70(11) ?
C26 N3 C16 . . 110.18(14) ?
C26 N3 H4 . . 119.6(16) ?
C16 N3 H4 . . 129.8(16) ?
C21 N4 C22 . . 118.67(14) ?
C21 N4 Ca3 . . 122.66(11) ?
C22 N4 Ca3 . . 118.65(11) ?
C1 O1 Ca2 . 1_455 93.21(10) ?
C1 O2 Ca2 . 1_455 91.50(10) ?
C6 O4 Ca1 . 2_666 120.35(11) ?
C13 O5 Ca1 . 2_666 124.78(10) ?
C14 O8 Ca1 . . 146.93(11) ?
C20 O12 Ca3 . . 121.20(11) ?
C27 O13 Ca3 . . 125.58(10) ?
C27 O14 Ca1 . . 161.86(11) ?
C28 O15 Ca2 . . 139.74(11) ?
Ca1 O17 H171 . . 115.5(18) ?
Ca1 O17 H172 . . 125.2(16) ?
H171 O17 H172 . . 107(2) ?
Ca1 O18 H181 . . 117.1(16) ?
Ca1 O18 H182 . . 129(2) ?
H181 O18 H182 . . 113(3) ?
Ca2 O19 H191 . . 125.4(19) ?
Ca2 O19 H192 . . 123.7(18) ?
H191 O19 H192 . . 109(3) ?
Ca2 O20 H201 . . 112(2) ?
Ca2 O20 H202 . . 108.7(19) ?
H201 O20 H202 . . 111(3) ?
Ca2 O21 H211 . . 131.1(19) ?
Ca2 O21 H212 . . 108.2(18) ?
H211 O21 H212 . . 104(2) ?
Ca2 O22 H221 . . 122(2) ?
Ca2 O22 H222 . . 133.1(18) ?
H221 O22 H222 . . 105(3) ?
Ca3 O23 H231 . . 115.6(19) ?
Ca3 O23 H232 . . 116.1(18) ?
H231 O23 H232 . . 108(3) ?
Ca3 O24 H241 . . 125.7(19) ?
Ca3 O24 H242 . . 113.0(19) ?
H241 O24 H242 . . 104(3) ?
Ca3 O25 H251 . . 114.2(18) ?
Ca3 O25 H252 . . 106(2) ?
H251 O25 H252 . . 106(3) ?
Ca3 O26 H261 . . 131(2) ?
Ca3 O26 H262 . . 115.5(19) ?
H261 O26 H262 . . 105(3) ?
Ca3 O27 H271 . . 122.3(18) ?
Ca3 O27 H272 . . 112.4(17) ?
H271 O27 H272 . . 107(2) ?
H281 O28 H282 . . 103(3) ?
H291 O29 H292 . . 107(3) ?
O14 Ca1 O8 . . 110.58(4) ?
O14 Ca1 O18 . . 83.93(5) ?
O8 Ca1 O18 . . 160.87(5) ?
O14 Ca1 O17 . . 81.08(5) ?
O8 Ca1 O17 . . 84.33(5) ?
O18 Ca1 O17 . . 110.98(5) ?
O14 Ca1 O5 . 2_666 147.08(4) ?
O8 Ca1 O5 . 2_666 92.68(4) ?
O18 Ca1 O5 . 2_666 79.85(5) ?
O17 Ca1 O5 . 2_666 78.35(4) ?
O14 Ca1 N2 . 2_666 139.18(5) ?
O8 Ca1 N2 . 2_666 80.01(4) ?
O18 Ca1 N2 . 2_666 80.87(5) ?
O17 Ca1 N2 . 2_666 139.74(5) ?
O5 Ca1 N2 2_666 2_666 65.71(4) ?
O14 Ca1 O4 . 2_666 79.80(4) ?
O8 Ca1 O4 . 2_666 80.92(4) ?
O18 Ca1 O4 . 2_666 89.87(5) ?
O17 Ca1 O4 . 2_666 149.89(4) ?
O5 Ca1 O4 2_666 2_666 128.25(4) ?
N2 Ca1 O4 2_666 2_666 62.59(4) ?
O22 Ca2 O15 . . 148.18(5) ?
O22 Ca2 O21 . . 78.62(5) ?
O15 Ca2 O21 . . 77.75(5) ?
O22 Ca2 O19 . . 81.60(5) ?
O15 Ca2 O19 . . 87.27(5) ?
O21 Ca2 O19 . . 110.91(5) ?
O22 Ca2 O20 . . 98.71(5) ?
O15 Ca2 O20 . . 98.27(5) ?
O21 Ca2 O20 . . 80.94(5) ?
O19 Ca2 O20 . . 167.84(5) ?
O22 Ca2 O1 . 1_655 127.21(5) ?
O15 Ca2 O1 . 1_655 81.48(4) ?
O21 Ca2 O1 . 1_655 151.55(5) ?
O19 Ca2 O1 . 1_655 87.10(5) ?
O20 Ca2 O1 . 1_655 83.06(4) ?
O22 Ca2 O2 . 1_655 75.46(5) ?
O15 Ca2 O2 . 1_655 133.97(4) ?
O21 Ca2 O2 . 1_655 145.39(5) ?
O19 Ca2 O2 . 1_655 87.61(5) ?
O20 Ca2 O2 . 1_655 80.74(4) ?
O1 Ca2 O2 1_655 1_655 52.58(4) ?
O22 Ca2 C1 . 1_655 101.03(5) ?
O15 Ca2 C1 . 1_655 107.87(5) ?
O21 Ca2 C1 . 1_655 162.54(5) ?
O19 Ca2 C1 . 1_655 86.13(5) ?
O20 Ca2 C1 . 1_655 81.88(5) ?
O1 Ca2 C1 1_655 1_655 26.49(4) ?
O2 Ca2 C1 1_655 1_655 26.12(4) ?
O22 Ca2 H212 . . 94.6(6) ?
O15 Ca2 H212 . . 60.7(6) ?
O21 Ca2 H212 . . 17.0(6) ?
O19 Ca2 H212 . . 107.9(6) ?
O20 Ca2 H212 . . 84.2(6) ?
O1 Ca2 H212 1_655 . 137.7(6) ?
O2 Ca2 H212 1_655 . 160.4(6) ?
C1 Ca2 H212 1_655 . 160.5(6) ?
O24 Ca3 O26 . . 83.48(5) ?
O24 Ca3 O13 . . 161.79(5) ?
O26 Ca3 O13 . . 85.73(5) ?
O24 Ca3 O23 . . 82.50(5) ?
O26 Ca3 O23 . . 144.90(5) ?
O13 Ca3 O23 . . 98.26(5) ?
O24 Ca3 O27 . . 96.15(5) ?
O26 Ca3 O27 . . 75.13(5) ?
O13 Ca3 O27 . . 95.21(4) ?
O23 Ca3 O27 . . 138.35(5) ?
O24 Ca3 N4 . . 132.11(5) ?
O26 Ca3 N4 . . 137.02(5) ?
O13 Ca3 N4 . . 64.53(4) ?
O23 Ca3 N4 . . 73.39(5) ?
O27 Ca3 N4 . . 77.41(5) ?
O24 Ca3 O12 . . 70.98(4) ?
O26 Ca3 O12 . . 134.27(5) ?
O13 Ca3 O12 . . 126.46(4) ?
O23 Ca3 O12 . . 69.44(4) ?
O27 Ca3 O12 . . 70.85(4) ?
N4 Ca3 O12 . . 62.01(4) ?
O24 Ca3 O25 . . 81.28(5) ?
O26 Ca3 O25 . . 73.38(5) ?
O13 Ca3 O25 . . 81.59(4) ?
O23 Ca3 O25 . . 72.78(5) ?
O27 Ca3 O25 . . 148.49(5) ?
N4 Ca3 O25 . . 127.07(4) ?
O12 Ca3 O25 . . 135.26(4) ?
O24 Ca3 H242 . . 15.8(6) ?
O26 Ca3 H242 . . 98.7(6) ?
O13 Ca3 H242 . . 168.8(6) ?
O23 Ca3 H242 . . 72.2(6) ?
O27 Ca3 H242 . . 95.9(6) ?
N4 Ca3 H242 . . 116.6(6) ?
O12 Ca3 H242 . . 56.6(6) ?
O25 Ca3 H242 . . 89.7(6) ?

loop_
_geom_bond_atom_site_label_1
_geom_bond_atom_site_label_2
_geom_bond_site_symmetry_2
_geom_bond_distance
_geom_bond_publ_flag
C1 O2 . 1.256(2) ?
C1 O1 . 1.274(2) ?
C1 C2 . 1.486(2) ?
C1 Ca2 1_455 2.8519(17) ?
C2 C3 . 1.372(2) ?
C2 N1 . 1.379(2) ?
C3 C4 . 1.415(2) ?
C3 H3 . 0.9500 ?
C4 C12 . 1.405(2) ?
C4 C5 . 1.445(2) ?
C5 O3 . 1.217(2) ?
C5 C6 . 1.538(2) ?
C6 O4 . 1.216(2) ?
C6 C7 . 1.500(2) ?
C7 N2 . 1.334(2) ?
C7 C11 . 1.411(2) ?
C8 N2 . 1.337(2) ?
C8 C9 . 1.393(2) ?
C8 C13 . 1.520(2) ?
C9 C10 . 1.392(2) ?
C9 H9A . 0.9500 ?
C10 C11 . 1.414(2) ?
C10 C14 . 1.529(2) ?
C11 C12 . 1.458(2) ?
C12 N1 . 1.350(2) ?
C13 O6 . 1.244(2) ?
C13 O5 . 1.262(2) ?
C14 O7 . 1.241(2) ?
C14 O8 . 1.260(2) ?
C15 O10 . 1.255(2) ?
C15 O9 . 1.261(2) ?
C15 C16 . 1.491(2) ?
C16 C17 . 1.369(2) ?
C16 N3 . 1.380(2) ?
C17 C18 . 1.416(2) ?
C17 H17 . 0.9500 ?
C18 C26 . 1.413(2) ?
C18 C19 . 1.425(2) ?
C19 O11 . 1.229(2) ?
C19 C20 . 1.530(2) ?
C20 O12 . 1.210(2) ?
C20 C21 . 1.497(2) ?
C21 N4 . 1.331(2) ?
C21 C25 . 1.414(2) ?
C22 N4 . 1.336(2) ?
C22 C23 . 1.391(2) ?
C22 C27 . 1.517(2) ?
C23 C24 . 1.399(2) ?
C23 H23 . 0.9500 ?
C24 C25 . 1.416(2) ?
C24 C28 . 1.531(2) ?
C25 C26 . 1.468(2) ?
C26 N3 . 1.349(2) ?
C27 O14 . 1.241(2) ?
C27 O13 . 1.270(2) ?
C28 O15 . 1.255(2) ?
C28 O16 . 1.256(2) ?
N1 H2 . 0.86(2) ?
N2 Ca1 2_666 2.5069(14) ?
N3 H4 . 0.86(2) ?
N4 Ca3 . 2.5460(14) ?
O1 Ca2 1_455 2.4812(12) ?
O2 Ca2 1_455 2.5279(12) ?
O4 Ca1 2_666 2.5928(12) ?
O5 Ca1 2_666 2.3784(12) ?
O8 Ca1 . 2.3137(12) ?
O12 Ca3 . 2.5703(12) ?
O13 Ca3 . 2.3963(12) ?
O14 Ca1 . 2.2514(12) ?
O15 Ca2 . 2.3522(12) ?
O17 Ca1 . 2.3694(13) ?
O17 H171 . 0.85(3) ?
O17 H172 . 0.86(3) ?
O18 Ca1 . 2.3145(14) ?
O18 H181 . 0.88(3) ?
O18 H182 . 0.84(3) ?
O19 Ca2 . 2.3894(14) ?
O19 H191 . 0.81(3) ?
O19 H192 . 0.85(3) ?
O20 Ca2 . 2.4382(13) ?
O20 H201 . 0.82(3) ?
O20 H202 . 0.84(3) ?
O21 Ca2 . 2.3824(14) ?
O21 H211 . 0.80(3) ?
O21 H212 . 0.85(3) ?
O22 Ca2 . 2.3383(14) ?
O22 H221 . 0.76(3) ?
O22 H222 . 0.87(3) ?
O23 Ca3 . 2.4362(14) ?
O23 H231 . 0.76(3) ?
O23 H232 . 0.83(3) ?
O24 Ca3 . 2.3607(13) ?
O24 H241 . 0.81(3) ?
O24 H242 . 0.82(3) ?
O25 Ca3 . 2.5787(14) ?
O25 H251 . 0.85(3) ?
O25 H252 . 0.81(3) ?
O26 Ca3 . 2.3962(14) ?
O26 H261 . 0.86(3) ?
O26 H262 . 0.80(3) ?
O27 Ca3 . 2.4924(14) ?
O27 H271 . 0.85(3) ?
O27 H272 . 0.83(3) ?
O28 H281 . 0.89(4) ?
O28 H282 . 0.83(4) ?
O29 H291 . 0.84(3) ?
O29 H292 . 0.79(3) ?
Ca2 H212 . 2.77(3) ?
Ca3 H242 . 2.79(3) ?

loop_
_geom_hbond_atom_site_label_D
_geom_hbond_atom_site_label_H
_geom_hbond_atom_site_label_A
_geom_hbond_site_symmetry_A
_geom_hbond_distance_DH
_geom_hbond_distance_HA
_geom_hbond_distance_DA
_geom_hbond_angle_DHA
N1 H2 O8 . 0.86(2) 2.01(2) 2.7232(19) 139.6(19)
N3 H4 O16 . 0.86(2) 1.83(2) 2.6163(19) 151(2)
O17 H171 O10 2_655 0.85(3) 1.91(3) 2.7543(18) 170(3)
O17 H172 O1 . 0.86(3) 2.08(3) 2.9287(19) 170(2)
O18 H181 O28 . 0.88(3) 1.82(3) 2.681(2) 166(2)
O18 H182 O1 1_655 0.84(3) 1.97(3) 2.8107(19) 176(3)
O19 H191 O20 1_455 0.81(3) 2.10(3) 2.8789(19) 161(3)
O19 H192 O5 2_666 0.85(3) 1.89(3) 2.7350(18) 174(3)
O20 H201 O11 2_755 0.82(3) 2.00(3) 2.8221(18) 173(3)
O20 H202 O2 2_656 0.84(3) 1.94(3) 2.7620(18) 169(3)
O21 H211 O29 2_655 0.80(3) 2.05(3) 2.845(2) 173(3)
O21 H212 O16 . 0.85(3) 1.90(3) 2.7320(18) 163(3)
O22 H221 O19 2_656 0.76(3) 2.26(3) 2.958(2) 152(3)
O22 H222 O6 1_545 0.87(3) 1.83(3) 2.6985(19) 175(3)
O23 H231 O3 1_554 0.76(3) 2.10(3) 2.8398(19) 164(3)
O23 H232 O9 2_655 0.83(3) 1.90(3) 2.7217(19) 169(3)
O24 H241 O7 2_665 0.81(3) 2.03(3) 2.8040(19) 163(3)
O24 H242 O29 . 0.82(3) 1.93(3) 2.750(2) 172(3)
O25 H251 O13 2_665 0.85(3) 2.02(3) 2.8578(18) 168(3)
O25 H252 O3 1_554 0.81(3) 2.41(3) 3.0258(19) 133(2)
O25 H252 O4 1_554 0.81(3) 2.28(3) 3.0405(18) 155(3)
O26 H261 O27 2_765 0.86(3) 2.11(3) 2.9018(19) 154(3)
O26 H262 O13 2_665 0.80(3) 2.06(3) 2.8506(19) 170(3)
O27 H271 O25 1_655 0.85(3) 2.08(3) 2.9022(19) 164(3)
O27 H272 O9 2_755 0.83(3) 1.99(3) 2.8125(18) 171(2)
O28 H281 O10 2_755 0.89(4) 1.88(4) 2.721(2) 159(3)
O28 H282 O26 2_765 0.83(4) 2.59(3) 3.098(2) 121(3)
O29 H291 O6 2_665 0.84(3) 1.85(3) 2.6582(19) 160(3)
O29 H292 O11 . 0.79(3) 2.27(3) 3.021(2) 159(3)
O29 H292 O12 . 0.79(3) 2.40(3) 2.7789(19) 110(2)

loop_
_geom_torsion_atom_site_label_1
_geom_torsion_atom_site_label_2
_geom_torsion_atom_site_label_3
_geom_torsion_atom_site_label_4
_geom_torsion_site_symmetry_1
_geom_torsion_site_symmetry_2
_geom_torsion_site_symmetry_3
_geom_torsion_site_symmetry_4
_geom_torsion
_geom_torsion_publ_flag
O2 C1 C2 C3 . . . . 4.2(3) ?
O1 C1 C2 C3 . . . . -177.26(18) ?
O2 C1 C2 N1 . . . . -174.51(15) ?
O1 C1 C2 N1 . . . . 4.0(2) ?
N1 C2 C3 C4 . . . . -0.1(2) ?
C1 C2 C3 C4 . . . . -178.94(18) ?
C2 C3 C4 C12 . . . . -0.2(2) ?
C2 C3 C4 C5 . . . . 179.25(18) ?
C12 C4 C5 O3 . . . . 177.69(17) ?
C3 C4 C5 O3 . . . . -1.7(3) ?
C12 C4 C5 C6 . . . . -3.6(2) ?
C3 C4 C5 C6 . . . . 176.96(17) ?
O3 C5 C6 O4 . . . . 7.4(3) ?
C4 C5 C6 O4 . . . . -171.33(16) ?
O3 C5 C6 C7 . . . . -174.98(16) ?
C4 C5 C6 C7 . . . . 6.2(2) ?
O4 C6 C7 N2 . . . . -5.9(2) ?
C5 C6 C7 N2 . . . . 176.54(14) ?
O4 C6 C7 C11 . . . . 173.13(16) ?
C5 C6 C7 C11 . . . . -4.4(2) ?
N2 C8 C9 C10 . . . . -3.1(3) ?
C13 C8 C9 C10 . . . . 177.06(15) ?
C8 C9 C10 C11 . . . . 3.0(2) ?
C8 C9 C10 C14 . . . . -175.77(15) ?
N2 C7 C11 C10 . . . . -2.8(3) ?
C6 C7 C11 C10 . . . . 178.32(15) ?
N2 C7 C11 C12 . . . . 178.55(15) ?
C6 C7 C11 C12 . . . . -0.4(2) ?
C9 C10 C11 C7 . . . . -0.2(2) ?
C14 C10 C11 C7 . . . . 178.43(15) ?
C9 C10 C11 C12 . . . . 178.31(16) ?
C14 C10 C11 C12 . . . . -3.1(3) ?
C3 C4 C12 N1 . . . . 0.49(19) ?
C5 C4 C12 N1 . . . . -179.02(16) ?
C3 C4 C12 C11 . . . . 178.31(16) ?
C5 C4 C12 C11 . . . . -1.2(3) ?
C7 C11 C12 N1 . . . . -179.28(16) ?
C10 C11 C12 N1 . . . . 2.2(3) ?
C7 C11 C12 C4 . . . . 3.4(2) ?
C10 C11 C12 C4 . . . . -175.13(17) ?
N2 C8 C13 O6 . . . . -175.07(15) ?
C9 C8 C13 O6 . . . . 4.7(3) ?
N2 C8 C13 O5 . . . . 4.8(2) ?
C9 C8 C13 O5 . . . . -175.37(16) ?
C9 C10 C14 O7 . . . . -42.5(2) ?
C11 C10 C14 O7 . . . . 138.90(17) ?
C9 C10 C14 O8 . . . . 134.37(16) ?
C11 C10 C14 O8 . . . . -44.3(2) ?
O10 C15 C16 C17 . . . . -8.1(3) ?
O9 C15 C16 C17 . . . . 170.08(16) ?
O10 C15 C16 N3 . . . . 174.93(15) ?
O9 C15 C16 N3 . . . . -6.9(2) ?
N3 C16 C17 C18 . . . . 0.13(18) ?
C15 C16 C17 C18 . . . . -177.18(16) ?
C16 C17 C18 C26 . . . . -0.22(19) ?
C16 C17 C18 C19 . . . . 179.08(17) ?
C26 C18 C19 O11 . . . . -178.07(17) ?
C17 C18 C19 O11 . . . . 2.7(3) ?
C26 C18 C19 C20 . . . . 2.1(2) ?
C17 C18 C19 C20 . . . . -177.06(16) ?
O11 C19 C20 O12 . . . . -7.9(2) ?
C18 C19 C20 O12 . . . . 171.94(15) ?
O11 C19 C20 C21 . . . . 173.47(15) ?
C18 C19 C20 C21 . . . . -6.7(2) ?
O12 C20 C21 N4 . . . . 6.0(2) ?
C19 C20 C21 N4 . . . . -175.40(14) ?
O12 C20 C21 C25 . . . . -170.03(15) ?
C19 C20 C21 C25 . . . . 8.6(2) ?
N4 C22 C23 C24 . . . . -2.3(3) ?
C27 C22 C23 C24 . . . . 179.30(15) ?
C22 C23 C24 C25 . . . . -2.2(2) ?
C22 C23 C24 C28 . . . . 175.81(15) ?
N4 C21 C25 C24 . . . . -3.8(2) ?
C20 C21 C25 C24 . . . . 171.68(15) ?
N4 C21 C25 C26 . . . . 179.55(15) ?
C20 C21 C25 C26 . . . . -5.0(2) ?
C23 C24 C25 C21 . . . . 4.9(2) ?
C28 C24 C25 C21 . . . . -172.84(15) ?
C23 C24 C25 C26 . . . . -179.05(16) ?
C28 C24 C25 C26 . . . . 3.2(3) ?
C17 C18 C26 N3 . . . . 0.23(19) ?
C19 C18 C26 N3 . . . . -179.13(15) ?
C17 C18 C26 C25 . . . . -179.41(15) ?
C19 C18 C26 C25 . . . . 1.2(3) ?
C21 C25 C26 N3 . . . . -179.48(16) ?
C24 C25 C26 N3 . . . . 4.4(3) ?
C21 C25 C26 C18 . . . . 0.1(2) ?
C24 C25 C26 C18 . . . . -176.01(16) ?
N4 C22 C27 O14 . . . . 176.56(15) ?
C23 C22 C27 O14 . . . . -4.9(2) ?
N4 C22 C27 O13 . . . . -2.0(2) ?
C23 C22 C27 O13 . . . . 176.54(15) ?
C23 C24 C28 O15 . . . . -28.3(2) ?
C25 C24 C28 O15 . . . . 149.54(17) ?
C23 C24 C28 O16 . . . . 150.92(16) ?
C25 C24 C28 O16 . . . . -31.3(2) ?
C4 C12 N1 C2 . . . . -0.58(19) ?
C11 C12 N1 C2 . . . . -178.32(16) ?
C3 C2 N1 C12 . . . . 0.5(2) ?
C1 C2 N1 C12 . . . . 179.42(15) ?
C11 C7 N2 C8 . . . . 2.7(3) ?
C6 C7 N2 C8 . . . . -178.26(14) ?
C11 C7 N2 Ca1 . . . 2_666 -171.66(12) ?
C6 C7 N2 Ca1 . . . 2_666 7.34(19) ?
C9 C8 N2 C7 . . . . 0.3(2) ?
C13 C8 N2 C7 . . . . -179.89(15) ?
C9 C8 N2 Ca1 . . . 2_666 175.00(12) ?
C13 C8 N2 Ca1 . . . 2_666 -5.19(19) ?
C18 C26 N3 C16 . . . . -0.16(19) ?
C25 C26 N3 C16 . . . . 179.48(16) ?
C17 C16 N3 C26 . . . . 0.02(19) ?
C15 C16 N3 C26 . . . . 177.55(15) ?
C25 C21 N4 C22 . . . . -0.5(2) ?
C20 C21 N4 C22 . . . . -176.42(14) ?
C25 C21 N4 Ca3 . . . . 177.66(12) ?
C20 C21 N4 Ca3 . . . . 1.78(18) ?
C23 C22 N4 C21 . . . . 3.7(2) ?
C27 C22 N4 C21 . . . . -177.79(14) ?
C23 C22 N4 Ca3 . . . . -174.62(12) ?
C27 C22 N4 Ca3 . . . . 3.93(18) ?
O2 C1 O1 Ca2 . . . 1_455 3.95(18) ?
C2 C1 O1 Ca2 . . . 1_455 -174.56(14) ?
O1 C1 O2 Ca2 . . . 1_455 -3.87(17) ?
C2 C1 O2 Ca2 . . . 1_455 174.62(14) ?
C7 C6 O4 Ca1 . . . 2_666 1.8(2) ?
C5 C6 O4 Ca1 . . . 2_666 179.39(11) ?
O6 C13 O5 Ca1 . . . 2_666 177.84(13) ?
C8 C13 O5 Ca1 . . . 2_666 -2.1(2) ?
O7 C14 O8 Ca1 . . . . 97.5(2) ?
C10 C14 O8 Ca1 . . . . -79.0(2) ?
C21 C20 O12 Ca3 . . . . -10.8(2) ?
C19 C20 O12 Ca3 . . . . 170.58(11) ?
O14 C27 O13 Ca3 . . . . -179.65(12) ?
C22 C27 O13 Ca3 . . . . -1.2(2) ?
O13 C27 O14 Ca1 . . . . -135.4(3) ?
C22 C27 O14 Ca1 . . . . 46.2(4) ?
O16 C28 O15 Ca2 . . . . -14.3(3) ?
C24 C28 O15 Ca2 . . . . 164.88(12) ?

_cod_database_fobs_code 2022271
